data_1505202
loop_
_publ_author_name
'Bis, Joanna A.'
'Vishweshwar, Peddy'
'Weyna, David'
'Zaworotko, Michael J.'

_publ_section_title
;
 Hierarchy of Supramolecular Synthons:&#x00A0; Persistent
 Hydroxyl&#x00B7;&#x00B7;&#x00B7;Pyridine Hydrogen Bonds in Cocrystals
 That Contain a Cyano Acceptor
;
_journal_issue 3
_journal_name_full 'Molecular Pharmaceutics'
_journal_page_first 401
_journal_paper_doi 10.1021/mp070012s
_journal_volume 4
_journal_year 2007
_chemical_formula_sum 'C24 H18 N6 O3'
_chemical_formula_weight 438.44
_chemical_name_systematic
; 
 ? 
;
_space_group_IT_number 2
_symmetry_cell_setting triclinic
_symmetry_space_group_name_Hall '-P 1'
_symmetry_space_group_name_H-M 'P -1'
_atom_sites_solution_hydrogens geom
_atom_sites_solution_primary direct
_atom_sites_solution_secondary difmap
_audit_creation_method SHELXL-97
_cell_angle_alpha 83.866(7)
_cell_angle_beta 85.627(6)
_cell_angle_gamma 63.512(5)
_cell_formula_units_Z 2
_cell_length_a 7.889(3)
_cell_length_b 8.156(3)
_cell_length_c 19.673(7)
_cell_measurement_reflns_used 1914
_cell_measurement_temperature 298(2)
_cell_measurement_theta_max 25.20
_cell_measurement_theta_min 2.89
_cell_volume 1125.9(7)
_computing_cell_refinement 'Bruker SMART'
_computing_data_collection 'Bruker SMART'
_computing_data_reduction 'Bruker SAINT'
_computing_molecular_graphics 'Bruker SHELXTL'
_computing_publication_material 'Bruker SHELXTL'
_computing_structure_refinement 'SHELXL-97 (Sheldrick, 1997)'
_computing_structure_solution 'SHELXS-97 (Sheldrick, 1990)'
_diffrn_ambient_temperature 298(2)
_diffrn_measured_fraction_theta_full 0.986
_diffrn_measured_fraction_theta_max 0.986
_diffrn_measurement_device_type 'CCD area detector'
_diffrn_measurement_method 'phi and omega scans'
_diffrn_radiation_monochromator graphite
_diffrn_radiation_source 'fine-focus sealed tube'
_diffrn_radiation_type MoK\a
_diffrn_radiation_wavelength 0.71073
_diffrn_reflns_av_R_equivalents 0.0644
_diffrn_reflns_av_sigmaI/netI 0.0906
_diffrn_reflns_limit_h_max 9
_diffrn_reflns_limit_h_min -9
_diffrn_reflns_limit_k_max 9
_diffrn_reflns_limit_k_min -5
_diffrn_reflns_limit_l_max 23
_diffrn_reflns_limit_l_min -22
_diffrn_reflns_number 5923
_diffrn_reflns_theta_full 25.00
_diffrn_reflns_theta_max 25.00
_diffrn_reflns_theta_min 1.04
_exptl_absorpt_coefficient_mu 0.089
_exptl_absorpt_correction_type none
_exptl_crystal_colour colorless
_exptl_crystal_density_diffrn 1.293
_exptl_crystal_density_meas 0
_exptl_crystal_density_method 'not measured'
_exptl_crystal_description needle
_exptl_crystal_F_000 456
_exptl_crystal_size_max 0.10
_exptl_crystal_size_mid 0.10
_exptl_crystal_size_min 0.05
_refine_diff_density_max 0.198
_refine_diff_density_min -0.220
_refine_diff_density_rms 0.047
_refine_ls_extinction_method none
_refine_ls_goodness_of_fit_ref 0.938
_refine_ls_hydrogen_treatment mixed
_refine_ls_matrix_type full
_refine_ls_number_parameters 298
_refine_ls_number_reflns 3915
_refine_ls_number_restraints 0
_refine_ls_restrained_S_all 0.938
_refine_ls_R_factor_all 0.1106
_refine_ls_R_factor_gt 0.0586
_refine_ls_shift/su_max 0.000
_refine_ls_shift/su_mean 0.000
_refine_ls_structure_factor_coef Fsqd
_refine_ls_weighting_details 'calc w=1/[\s^2^(Fo^2^)+(0.0712P)^2^+0.0065P] where P=(Fo^2^+2Fc^2^)/3'
_refine_ls_weighting_scheme calc
_refine_ls_wR_factor_gt 0.1357
_refine_ls_wR_factor_ref 0.1676
_reflns_number_gt 2085
_reflns_number_total 3915
_reflns_threshold_expression >2sigma(I)
_cod_data_source_file mp070012ssi20070321_042557.cif
_cod_data_source_block jb454b
_cod_depositor_comments
;
The following automatic conversions were performed:

'_symmetry_cell_setting' value 'Triclinic' changed to 'triclinic'
according to /home/saulius/struct/CIF-dictionaries/cif_core.dic
dictionary named 'cif_core.dic' version 2.4.1 from 2010-06-29.

Automatic conversion script
Id: cif_fix_values 1715 2011-07-08 13:25:40Z adriana 
;
_cod_original_cell_volume 1125.9(6)
_cod_original_sg_symbol_H-M P-1
_cod_database_code 1505202

loop_
_symmetry_equiv_pos_as_xyz
'x, y, z'
'-x, -y, -z'

loop_
_atom_site_label
_atom_site_type_symbol
_atom_site_fract_x
_atom_site_fract_y
_atom_site_fract_z
_atom_site_U_iso_or_equiv
_atom_site_adp_type
_atom_site_occupancy
_atom_site_symmetry_multiplicity
_atom_site_calc_flag
_atom_site_refinement_flags
O1 O 0.1049(3) 1.0365(3) 0.25223(11) 0.0651(6) Uani 1 1 d .
H1 H 0.0000 1.0094 0.2705 0.078 Uiso 1 1 d R
O2 O 0.6251(3) 0.7008(3) 0.11346(12) 0.0794(8) Uani 1 1 d .
H2 H 0.6960 0.5883 0.0916 0.095 Uiso 1 1 d R
O3 O 0.2508(3) 0.4168(3) 0.21583(11) 0.0663(7) Uani 1 1 d .
H3 H 0.1462 0.4361 0.2532 0.080 Uiso 1 1 d R
C1 C 0.3646(4) 0.8640(4) 0.18311(14) 0.0515(8) Uani 1 1 d .
H1A H 0.3924 0.9640 0.1756 0.062 Uiso 1 1 calc R
C2 C 0.4759(4) 0.7040(4) 0.15315(15) 0.0533(8) Uani 1 1 d .
C3 C 0.4377(4) 0.5537(4) 0.16363(15) 0.0526(8) Uani 1 1 d .
H3 H 0.5126 0.4462 0.1427 0.063 Uiso 1 1 calc R
C4 C 0.2856(4) 0.5676(4) 0.20591(15) 0.0494(8) Uani 1 1 d .
C5 C 0.1712(4) 0.7263(4) 0.23578(15) 0.0505(8) Uani 1 1 d .
H5 H 0.0673 0.7340 0.2634 0.061 Uiso 1 1 calc R
C6 C 0.2125(4) 0.8750(4) 0.22413(15) 0.0488(8) Uani 1 1 d .
N11 N 1.1336(4) 0.6046(4) 0.94897(17) 0.0720(8) Uani 1 1 d .
N12 N 0.6286(6) 1.1197(6) 1.0977(3) 0.1418(19) Uani 1 1 d .
C11 C 0.9643(6) 0.7194(6) 0.92612(19) 0.0828(11) Uani 1 1 d .
H11 H 0.9354 0.7099 0.8822 0.099 Uiso 1 1 calc R
C12 C 0.8306(5) 0.8504(5) 0.9636(2) 0.0797(11) Uani 1 1 d .
H12 H 0.7124 0.9271 0.9459 0.096 Uiso 1 1 calc R
C13 C 0.8722(5) 0.8674(5) 1.02678(19) 0.0636(9) Uani 1 1 d .
C14 C 1.0445(5) 0.7519(5) 1.05142(19) 0.0769(11) Uani 1 1 d .
H14 H 1.0767 0.7602 1.0950 0.092 Uiso 1 1 calc R
C15 C 1.1687(5) 0.6240(5) 1.0109(2) 0.0774(11) Uani 1 1 d .
H15 H 1.2868 0.5447 1.0281 0.093 Uiso 1 1 calc R
C16 C 0.7360(6) 1.0064(6) 1.0669(2) 0.0877(13) Uani 1 1 d .
N21 N 0.7947(4) 1.0153(4) 0.32277(16) 0.0656(8) Uani 1 1 d .
N22 N 0.2304(4) 0.8920(5) 0.44037(17) 0.0940(12) Uani 1 1 d .
C21 C 0.6320(5) 1.0741(5) 0.29223(17) 0.0650(9) Uani 1 1 d .
H21 H 0.6186 1.1378 0.2493 0.078 Uiso 1 1 calc R
C22 C 0.4821(4) 1.0462(4) 0.32052(17) 0.0592(9) Uani 1 1 d .
H22 H 0.3692 1.0912 0.2977 0.071 Uiso 1 1 calc R
C23 C 0.5026(4) 0.9506(4) 0.38313(16) 0.0529(8) Uani 1 1 d .
C24 C 0.6703(4) 0.8884(5) 0.41615(17) 0.0634(9) Uani 1 1 d .
H24 H 0.6876 0.8238 0.4590 0.076 Uiso 1 1 calc R
C25 C 0.8094(5) 0.9246(5) 0.38390(19) 0.0699(10) Uani 1 1 d .
H25 H 0.9228 0.8832 0.4061 0.084 Uiso 1 1 calc R
C26 C 0.3496(5) 0.9178(5) 0.41501(18) 0.0658(9) Uani 1 1 d .
N31 N 0.9604(3) 0.4620(4) 0.31362(15) 0.0618(7) Uani 1 1 d .
N32 N 0.3831(4) 0.3905(5) 0.44612(16) 0.0845(10) Uani 1 1 d .
C31 C 0.7922(5) 0.5279(5) 0.28714(18) 0.0698(10) Uani 1 1 d .
H31 H 0.7769 0.5843 0.2429 0.084 Uiso 1 1 calc R
C32 C 0.6392(4) 0.5182(5) 0.32097(17) 0.0630(9) Uani 1 1 d .
H32 H 0.5220 0.5701 0.3007 0.076 Uiso 1 1 calc R
C33 C 0.6609(4) 0.4315(4) 0.38464(16) 0.0522(8) Uani 1 1 d .
C34 C 0.8335(4) 0.3650(4) 0.41406(17) 0.0629(9) Uani 1 1 d .
H34 H 0.8521 0.3087 0.4583 0.076 Uiso 1 1 calc R
C35 C 0.9761(4) 0.3836(5) 0.37666(18) 0.0660(10) Uani 1 1 d .
H35 H 1.0932 0.3382 0.3967 0.079 Uiso 1 1 calc R
C36 C 0.5045(5) 0.4102(5) 0.41993(17) 0.0610(9) Uani 1 1 d .

loop_
_atom_site_aniso_label
_atom_site_aniso_U_11
_atom_site_aniso_U_22
_atom_site_aniso_U_33
_atom_site_aniso_U_23
_atom_site_aniso_U_13
_atom_site_aniso_U_12
O1 0.0529(13) 0.0574(15) 0.0857(17) -0.0171(12) 0.0181(11) -0.0256(11)
O2 0.0762(16) 0.0794(17) 0.0864(18) -0.0180(13) 0.0434(13) -0.0423(13)
O3 0.0581(13) 0.0595(15) 0.0804(17) -0.0061(11) 0.0171(11) -0.0280(11)
C1 0.0511(18) 0.052(2) 0.051(2) 0.0011(15) 0.0046(15) -0.0249(16)
C2 0.0467(17) 0.063(2) 0.0473(19) 0.0018(15) 0.0085(14) -0.0244(16)
C3 0.0458(17) 0.055(2) 0.051(2) -0.0015(15) 0.0028(14) -0.0189(15)
C4 0.0427(16) 0.053(2) 0.0507(19) 0.0059(15) -0.0050(14) -0.0213(15)
C5 0.0392(16) 0.056(2) 0.054(2) -0.0011(15) 0.0041(13) -0.0200(15)
C6 0.0429(17) 0.053(2) 0.0469(19) 0.0002(14) -0.0010(13) -0.0194(15)
N11 0.065(2) 0.077(2) 0.074(2) -0.0111(17) 0.0193(17) -0.0334(17)
N12 0.146(4) 0.103(3) 0.186(5) -0.062(3) 0.083(3) -0.066(3)
C11 0.090(3) 0.104(3) 0.052(2) -0.006(2) -0.007(2) -0.040(3)
C12 0.066(2) 0.081(3) 0.074(3) -0.001(2) -0.007(2) -0.016(2)
C13 0.064(2) 0.062(2) 0.065(3) -0.0012(18) 0.0109(19) -0.0302(19)
C14 0.080(3) 0.093(3) 0.058(2) -0.011(2) -0.002(2) -0.037(2)
C15 0.058(2) 0.090(3) 0.080(3) -0.007(2) -0.006(2) -0.027(2)
C16 0.094(3) 0.076(3) 0.103(3) -0.020(2) 0.031(3) -0.048(3)
N21 0.0484(16) 0.0683(19) 0.082(2) -0.0154(16) 0.0136(15) -0.0275(14)
N22 0.0587(19) 0.123(3) 0.102(3) 0.025(2) -0.0049(17) -0.048(2)
C21 0.066(2) 0.064(2) 0.060(2) -0.0043(16) 0.0077(18) -0.0255(18)
C22 0.0480(18) 0.059(2) 0.068(2) -0.0050(17) -0.0028(16) -0.0218(16)
C23 0.0441(17) 0.053(2) 0.062(2) -0.0075(16) 0.0035(15) -0.0218(15)
C24 0.0508(19) 0.076(2) 0.064(2) -0.0005(17) -0.0019(16) -0.0297(18)
C25 0.053(2) 0.077(3) 0.079(3) 0.001(2) -0.0074(18) -0.0284(18)
C26 0.051(2) 0.074(2) 0.070(2) 0.0056(18) -0.0031(17) -0.0283(18)
N31 0.0492(16) 0.0642(18) 0.073(2) -0.0043(15) 0.0057(14) -0.0271(14)
N32 0.068(2) 0.114(3) 0.082(2) -0.0044(18) 0.0099(16) -0.0520(19)
C31 0.067(2) 0.081(3) 0.058(2) 0.0106(18) -0.0016(18) -0.034(2)
C32 0.0483(19) 0.077(2) 0.065(2) -0.0013(18) -0.0046(16) -0.0291(17)
C33 0.0484(18) 0.056(2) 0.054(2) -0.0032(15) 0.0027(15) -0.0253(15)
C34 0.055(2) 0.073(2) 0.058(2) 0.0086(17) -0.0044(16) -0.0287(17)
C35 0.0503(19) 0.073(2) 0.073(3) 0.0091(19) -0.0106(17) -0.0274(17)
C36 0.055(2) 0.067(2) 0.062(2) -0.0065(17) 0.0021(17) -0.0282(18)

loop_
_atom_type_symbol
_atom_type_description
_atom_type_scat_dispersion_real
_atom_type_scat_dispersion_imag
_atom_type_scat_source
C C 0.0033 0.0016 'International Tables Vol C Tables 4.2.6.8 and 6.1.1.4'
H H 0.0000 0.0000 'International Tables Vol C Tables 4.2.6.8 and 6.1.1.4'
N N 0.0061 0.0033 'International Tables Vol C Tables 4.2.6.8 and 6.1.1.4'
O O 0.0106 0.0060 'International Tables Vol C Tables 4.2.6.8 and 6.1.1.4'

loop_
_geom_angle_atom_site_label_1
_geom_angle_atom_site_label_2
_geom_angle_atom_site_label_3
_geom_angle
C6 C1 C2 119.5(3)
O2 C2 C1 116.8(3)
O2 C2 C3 121.8(3)
C1 C2 C3 121.3(3)
C4 C3 C2 118.0(3)
O3 C4 C5 121.2(3)
O3 C4 C3 117.0(3)
C5 C4 C3 121.8(3)
C4 C5 C6 118.9(3)
O1 C6 C1 117.6(3)
O1 C6 C5 121.9(3)
C1 C6 C5 120.5(3)
C15 N11 C11 116.3(3)
N11 C11 C12 123.3(4)
C13 C12 C11 118.8(3)
C12 C13 C14 119.2(4)
C12 C13 C16 120.1(4)
C14 C13 C16 120.7(4)
C15 C14 C13 118.2(4)
N11 C15 C14 124.3(4)
N12 C16 C13 178.4(5)
C21 N21 C25 116.8(3)
N21 C21 C22 123.4(3)
C23 C22 C21 118.3(3)
C22 C23 C24 119.5(3)
C22 C23 C26 120.5(3)
C24 C23 C26 120.0(3)
C25 C24 C23 117.5(3)
N21 C25 C24 124.5(3)
N22 C26 C23 179.5(4)
C31 N31 C35 116.3(3)
N31 C31 C32 123.6(3)
C33 C32 C31 118.8(3)
C32 C33 C34 118.8(3)
C32 C33 C36 119.9(3)
C34 C33 C36 121.3(3)
C35 C34 C33 117.9(3)
N31 C35 C34 124.5(3)
N32 C36 C33 178.1(4)

loop_
_geom_bond_atom_site_label_1
_geom_bond_atom_site_label_2
_geom_bond_distance
O1 C6 1.359(3)
O2 C2 1.353(3)
O3 C4 1.367(3)
C1 C6 1.368(4)
C1 C2 1.372(4)
C2 C3 1.380(4)
C3 C4 1.375(4)
C4 C5 1.369(4)
C5 C6 1.383(4)
N11 C15 1.311(4)
N11 C11 1.322(4)
N12 C16 1.132(5)
C11 C12 1.357(5)
C12 C13 1.347(5)
C13 C14 1.353(5)
C13 C16 1.428(5)
C14 C15 1.353(5)
N21 C21 1.321(4)
N21 C25 1.327(4)
N22 C26 1.122(4)
C21 C22 1.369(4)
C22 C23 1.365(4)
C23 C24 1.375(4)
C23 C26 1.435(4)
C24 C25 1.355(4)
N31 C31 1.315(4)
N31 C35 1.321(4)
N32 C36 1.119(4)
C31 C32 1.363(4)
C32 C33 1.354(4)
C33 C34 1.370(4)
C33 C36 1.439(4)
C34 C35 1.354(4)

loop_
_geom_hbond_atom_site_label_D
_geom_hbond_atom_site_label_H
_geom_hbond_atom_site_label_A
_geom_hbond_distance_DH
_geom_hbond_distance_HA
_geom_hbond_distance_DA
_geom_hbond_angle_DHA
_geom_hbond_site_symmetry_A
O1 H1 N21 0.98 1.84 2.784(3) 161.6 1_455
O2 H2 N11 0.96 1.77 2.721(4) 167.7 2_766
O3 H3 N31 1.03 1.77 2.795(3) 176.0 1_455

loop_
_geom_torsion_atom_site_label_1
_geom_torsion_atom_site_label_2
_geom_torsion_atom_site_label_3
_geom_torsion_atom_site_label_4
_geom_torsion
C6 C1 C2 O2 -179.6(3)
C6 C1 C2 C3 -0.1(4)
O2 C2 C3 C4 178.6(3)
C1 C2 C3 C4 -0.9(4)
C2 C3 C4 O3 -179.7(2)
C2 C3 C4 C5 1.6(4)
O3 C4 C5 C6 180.0(3)
C3 C4 C5 C6 -1.4(4)
C2 C1 C6 O1 -179.4(3)
C2 C1 C6 C5 0.3(4)
C4 C5 C6 O1 -179.9(3)
C4 C5 C6 C1 0.4(4)
C15 N11 C11 C12 -0.6(6)
N11 C11 C12 C13 1.1(6)
C11 C12 C13 C14 -1.0(6)
C11 C12 C13 C16 178.7(3)
C12 C13 C14 C15 0.4(5)
C16 C13 C14 C15 -179.3(3)
C11 N11 C15 C14 -0.1(6)
C13 C14 C15 N11 0.2(6)
C12 C13 C16 N12 -71(21)
C14 C13 C16 N12 109(21)
C25 N21 C21 C22 0.1(5)
N21 C21 C22 C23 -0.9(5)
C21 C22 C23 C24 1.0(5)
C21 C22 C23 C26 179.9(3)
C22 C23 C24 C25 -0.5(5)
C26 C23 C24 C25 -179.4(3)
C21 N21 C25 C24 0.4(5)
C23 C24 C25 N21 -0.2(6)
C22 C23 C26 N22 -155(100)
C24 C23 C26 N22 23(65)
C35 N31 C31 C32 -0.2(5)
N31 C31 C32 C33 -2.0(6)
C31 C32 C33 C34 3.2(5)
C31 C32 C33 C36 -176.5(3)
C32 C33 C34 C35 -2.3(5)
C36 C33 C34 C35 177.4(3)
C31 N31 C35 C34 1.2(5)
C33 C34 C35 N31 0.1(5)
C32 C33 C36 N32 67(12)
C34 C33 C36 N32 -113(12)
